data_4127914
loop_
_publ_author_name
'Goncharova, Irina K.'
'Silaeva, Kseniia P.'
'Arzumanyan, Ashot V.'
'Anisimov, Anton A.'
'Milenin, Sergey A.'
'Novikov, Roman A.'
'Solyev, Pavel N.'
'Tkachev, Yaroslav V.'
'Volodin, Alexander D.'
'Korlyukov, Alexander A.'
'Muzafarov, Aziz M.'

_publ_section_title
;
 Aerobic Co-/ N-Hydroxysuccinimide-Catalyzed Oxidation of p-Tolylsiloxanes
 to p-Carboxyphenylsiloxanes: Synthesis of Functionalized Siloxanes as
 Promising Building Blocks for Siloxane-Based Materials.
;
_journal_issue 5
_journal_name_full 'Journal of the American Chemical Society'
_journal_page_first 2143
_journal_page_last 2151
_journal_paper_doi 10.1021/jacs.8b12600
_journal_volume 141
_journal_year 2019
_chemical_formula_moiety 'C20 H26 O5 Si2'
_chemical_formula_sum 'C20 H26 O5 Si2'
_chemical_formula_weight 402.59
_space_group_crystal_system triclinic
_space_group_IT_number 2
_space_group_name_Hall '-P 1'
_space_group_name_H-M_alt 'P -1'
_symmetry_space_group_name_Hall '-P 1'
_symmetry_space_group_name_H-M 'P -1'
_atom_sites_solution_hydrogens geom
_atom_sites_solution_primary dual
_audit_creation_date 2017-09-01
_audit_creation_method
;
Olex2 1.2
(compiled 2017.08.10 svn.r3458 for OlexSys, GUI svn.r5381)
;
_cell_angle_alpha 96.5220(10)
_cell_angle_beta 111.3190(10)
_cell_angle_gamma 115.3900(10)
_cell_formula_units_Z 2
_cell_length_a 10.3251(7)
_cell_length_b 11.2240(8)
_cell_length_c 11.3432(8)
_cell_measurement_reflns_used 7343
_cell_measurement_temperature 120
_cell_measurement_theta_max 30.57
_cell_measurement_theta_min 2.29
_cell_volume 1048.07(13)
_computing_cell_refinement 'SAINT v8.34A (Bruker, 2013)'
_computing_data_reduction 'SAINT v8.34A (Bruker, 2013)'
_computing_molecular_graphics 'Olex2 (Dolomanov et al., 2009)'
_computing_publication_material 'Olex2 (Dolomanov et al., 2009)'
_computing_structure_refinement 'ShelXL (Sheldrick, 2015)'
_computing_structure_solution 'ShelXT (Sheldrick, 2015)'
_diffrn_ambient_temperature 120
_diffrn_detector_area_resol_mean 8
_diffrn_measured_fraction_theta_full 1.000
_diffrn_measured_fraction_theta_max 0.993
_diffrn_measurement_device_type 'Bruker APEX-II CCD'
_diffrn_measurement_method '\w and \f scans'
_diffrn_radiation_monochromator graphite
_diffrn_radiation_type MoK\a
_diffrn_radiation_wavelength 0.71073
_diffrn_reflns_av_R_equivalents 0.0152
_diffrn_reflns_av_unetI/netI 0.0222
_diffrn_reflns_Laue_measured_fraction_full 1.000
_diffrn_reflns_Laue_measured_fraction_max 0.993
_diffrn_reflns_limit_h_max 14
_diffrn_reflns_limit_h_min -14
_diffrn_reflns_limit_k_max 15
_diffrn_reflns_limit_k_min -16
_diffrn_reflns_limit_l_max 16
_diffrn_reflns_limit_l_min -16
_diffrn_reflns_number 13903
_diffrn_reflns_point_group_measured_fraction_full 1.000
_diffrn_reflns_point_group_measured_fraction_max 0.993
_diffrn_reflns_theta_full 25.242
_diffrn_reflns_theta_max 30.589
_diffrn_reflns_theta_min 2.034
_diffrn_source 'sealed tube'
_diffrn_standards_number 0
_exptl_absorpt_coefficient_mu 0.196
_exptl_absorpt_correction_T_max 0.7461
_exptl_absorpt_correction_T_min 0.6788
_exptl_absorpt_correction_type multi-scan
_exptl_absorpt_process_details
'SADABS-2014/5 (Bruker,2014/5) was used for absorption correction. wR2(int) was 0.1098 before and 0.0285 after correction. The Ratio of minimum to maximum transmission is 0.9098. The \l/2 correction factor is 0.00150.'
_exptl_crystal_colour colourless
_exptl_crystal_colour_primary colourless
_exptl_crystal_density_diffrn 1.276
_exptl_crystal_description plate
_exptl_crystal_F_000 428
_exptl_crystal_size_max 0.39
_exptl_crystal_size_mid 0.37
_exptl_crystal_size_min 0.07
_refine_diff_density_max 0.522
_refine_diff_density_min -0.257
_refine_diff_density_rms 0.054
_refine_ls_extinction_method none
_refine_ls_goodness_of_fit_ref 1.020
_refine_ls_hydrogen_treatment constr
_refine_ls_matrix_type full
_refine_ls_number_parameters 250
_refine_ls_number_reflns 6402
_refine_ls_number_restraints 0
_refine_ls_restrained_S_all 1.020
_refine_ls_R_factor_all 0.0432
_refine_ls_R_factor_gt 0.0347
_refine_ls_shift/su_max 0.001
_refine_ls_shift/su_mean 0.000
_refine_ls_structure_factor_coef Fsqd
_refine_ls_weighting_details 'w=1/[\s^2^(Fo^2^)+(0.0494P)^2^+0.4200P] where P=(Fo^2^+2Fc^2^)/3'
_refine_ls_weighting_scheme calc
_refine_ls_wR_factor_gt 0.0921
_refine_ls_wR_factor_ref 0.0987
_reflns_Friedel_coverage 0.000
_reflns_number_gt 5455
_reflns_number_total 6402
_reflns_threshold_expression 'I > 2\s(I)'
_cod_data_source_file ja8b12600_si_006.cif
_cod_data_source_block ks7
_cod_database_code 4127914
_shelxl_version_number 2014/6
_shelx_space_group_comment
;
The symmetry employed for this shelxl refinement is uniquely defined
by the following loop, which should always be used as a source of
symmetry information in preference to the above space-group names.
They are only intended as comments.
;
_olex2_refinement_description
;
1. Fixed Uiso
 At 1.2 times of:
  All C(H) groups
 At 1.5 times of:
  All C(H,H,H) groups
2.a Aromatic/amide H refined with riding coordinates:
 C2(H2), C3(H3), C5(H5), C6(H6), C12(H12), C13(H13), C15(H15), C16(H16)
2.b Idealised Me refined as rotating group:
 C8(H8A,H8B,H8C), C9(H9A,H9B,H9C), C10(H10A,H10B,H10C), C18(H18A,H18B,H18C),
 C19(H19A,H19B,H19C), C20(H20A,H20B,H20C)
;
_olex2_submission_special_instructions 'No special instructions were received'

loop_
_space_group_symop_operation_xyz
'x, y, z'
'-x, -y, -z'

loop_
_atom_site_label
_atom_site_type_symbol
_atom_site_fract_x
_atom_site_fract_y
_atom_site_fract_z
_atom_site_U_iso_or_equiv
_atom_site_adp_type
_atom_site_occupancy
_atom_site_site_symmetry_order
_atom_site_calc_flag
_atom_site_refinement_flags_posn
Si1 Si 0.35930(3) 0.44462(3) 0.24855(3) 0.01548(7) Uani 1 1 d .
Si2 Si 0.15979(4) 0.57037(3) 0.30632(3) 0.01637(8) Uani 1 1 d .
O1 O 0.28105(10) 0.50936(9) 0.31983(8) 0.02069(17) Uani 1 1 d .
O2 O 1.03458(11) 1.00530(10) 0.28118(10) 0.0301(2) Uani 1 1 d .
O3 O 1.14062(10) 0.94266(9) 0.45743(9) 0.02310(18) Uani 1 1 d .
O4 O -0.53284(12) -0.02312(11) 0.18897(12) 0.0409(3) Uani 1 1 d .
O5 O -0.64059(10) 0.08546(9) 0.06767(9) 0.02364(18) Uani 1 1 d .
C1 C 0.55870(13) 0.59186(11) 0.27829(11) 0.01573(19) Uani 1 1 d .
C2 C 0.56976(14) 0.67775(12) 0.19702(11) 0.0200(2) Uani 1 1 d .
H2 H 0.4760 0.6607 0.1257 0.024 Uiso 1 1 calc R
C3 C 0.71762(14) 0.78766(12) 0.22080(11) 0.0197(2) Uani 1 1 d .
H3 H 0.7220 0.8429 0.1655 0.024 Uiso 1 1 calc R
C4 C 0.85952(13) 0.81485(11) 0.32790(11) 0.0169(2) Uani 1 1 d .
C5 C 0.85130(13) 0.73206(12) 0.41106(11) 0.0177(2) Uani 1 1 d .
H5 H 0.9451 0.7505 0.4833 0.021 Uiso 1 1 calc R
C6 C 0.70263(13) 0.62193(12) 0.38589(11) 0.0176(2) Uani 1 1 d .
H6 H 0.6986 0.5671 0.4416 0.021 Uiso 1 1 calc R
C7 C 1.01790(14) 0.93127(12) 0.35052(12) 0.0191(2) Uani 1 1 d .
C8 C 1.30176(14) 1.04735(13) 0.48645(14) 0.0262(2) Uani 1 1 d .
H8A H 1.3209 1.0286 0.4116 0.039 Uiso 1 1 calc GR
H8B H 1.3792 1.0454 0.5640 0.039 Uiso 1 1 calc GR
H8C H 1.3121 1.1376 0.5031 0.039 Uiso 1 1 calc GR
C9 C 0.38918(14) 0.31739(12) 0.32873(12) 0.0207(2) Uani 1 1 d .
H9A H 0.4542 0.3621 0.4235 0.031 Uiso 1 1 calc GR
H9B H 0.4426 0.2827 0.2937 0.031 Uiso 1 1 calc GR
H9C H 0.2863 0.2415 0.3105 0.031 Uiso 1 1 calc GR
C10 C 0.22247(15) 0.35919(14) 0.06629(12) 0.0272(3) Uani 1 1 d .
H10A H 0.1204 0.2852 0.0521 0.041 Uiso 1 1 calc GR
H10B H 0.2698 0.3220 0.0256 0.041 Uiso 1 1 calc GR
H10C H 0.2065 0.4263 0.0271 0.041 Uiso 1 1 calc GR
C11 C -0.04833(13) 0.41676(11) 0.24506(11) 0.01653(19) Uani 1 1 d .
C12 C -0.18670(13) 0.42854(12) 0.19237(11) 0.0182(2) Uani 1 1 d .
H12 H -0.1758 0.5129 0.1823 0.022 Uiso 1 1 calc R
C13 C -0.33986(13) 0.31678(12) 0.15484(11) 0.0187(2) Uani 1 1 d .
H13 H -0.4301 0.3262 0.1179 0.022 Uiso 1 1 calc R
C14 C -0.35740(13) 0.19088(12) 0.17291(11) 0.0182(2) Uani 1 1 d .
C15 C -0.22176(14) 0.17677(12) 0.22524(12) 0.0206(2) Uani 1 1 d .
H15 H -0.2328 0.0932 0.2380 0.025 Uiso 1 1 calc R
C16 C -0.06997(14) 0.28752(12) 0.25840(12) 0.0194(2) Uani 1 1 d .
H16 H 0.0190 0.2757 0.2900 0.023 Uiso 1 1 calc R
C17 C -0.51669(14) 0.07240(12) 0.14522(12) 0.0226(2) Uani 1 1 d .
C18 C -0.79916(15) -0.01999(14) 0.04468(14) 0.0288(3) Uani 1 1 d .
H18A H -0.8805 -0.0146 -0.0264 0.043 Uiso 1 1 calc GR
H18B H -0.8101 -0.0046 0.1247 0.043 Uiso 1 1 calc GR
H18C H -0.8117 -0.1105 0.0205 0.043 Uiso 1 1 calc GR
C19 C 0.22647(15) 0.67917(13) 0.47558(12) 0.0246(2) Uani 1 1 d .
H19A H 0.2203 0.6231 0.5335 0.037 Uiso 1 1 calc GR
H19B H 0.1579 0.7171 0.4706 0.037 Uiso 1 1 calc GR
H19C H 0.3358 0.7537 0.5103 0.037 Uiso 1 1 calc GR
C20 C 0.16252(15) 0.67427(14) 0.18988(14) 0.0283(3) Uani 1 1 d .
H20A H 0.2708 0.7489 0.2204 0.042 Uiso 1 1 calc GR
H20B H 0.0941 0.7120 0.1869 0.042 Uiso 1 1 calc GR
H20C H 0.1240 0.6156 0.1021 0.042 Uiso 1 1 calc GR

loop_
_atom_site_aniso_label
_atom_site_aniso_U_11
_atom_site_aniso_U_22
_atom_site_aniso_U_33
_atom_site_aniso_U_23
_atom_site_aniso_U_13
_atom_site_aniso_U_12
Si1 0.01310(13) 0.01644(14) 0.01582(14) 0.00530(11) 0.00696(11) 0.00633(11)
Si2 0.01344(14) 0.01663(15) 0.01880(14) 0.00732(11) 0.00700(11) 0.00738(11)
O1 0.0182(4) 0.0248(4) 0.0236(4) 0.0089(3) 0.0115(3) 0.0128(3)
O2 0.0226(4) 0.0295(5) 0.0308(5) 0.0178(4) 0.0114(4) 0.0060(4)
O3 0.0156(4) 0.0191(4) 0.0310(4) 0.0123(3) 0.0093(3) 0.0061(3)
O4 0.0242(5) 0.0299(5) 0.0549(7) 0.0256(5) 0.0118(5) 0.0051(4)
O5 0.0154(4) 0.0233(4) 0.0248(4) 0.0077(3) 0.0087(3) 0.0043(3)
C1 0.0151(4) 0.0159(5) 0.0177(5) 0.0058(4) 0.0089(4) 0.0079(4)
C2 0.0177(5) 0.0226(5) 0.0176(5) 0.0092(4) 0.0069(4) 0.0091(4)
C3 0.0206(5) 0.0204(5) 0.0188(5) 0.0098(4) 0.0099(4) 0.0094(4)
C4 0.0165(5) 0.0150(5) 0.0206(5) 0.0067(4) 0.0103(4) 0.0075(4)
C5 0.0152(5) 0.0190(5) 0.0207(5) 0.0094(4) 0.0086(4) 0.0092(4)
C6 0.0165(5) 0.0191(5) 0.0212(5) 0.0109(4) 0.0102(4) 0.0100(4)
C7 0.0182(5) 0.0161(5) 0.0231(5) 0.0070(4) 0.0108(4) 0.0076(4)
C8 0.0161(5) 0.0209(6) 0.0353(7) 0.0100(5) 0.0101(5) 0.0055(4)
C9 0.0203(5) 0.0188(5) 0.0247(5) 0.0089(4) 0.0116(4) 0.0097(4)
C10 0.0222(6) 0.0292(6) 0.0187(5) 0.0041(5) 0.0058(4) 0.0076(5)
C11 0.0159(5) 0.0173(5) 0.0167(5) 0.0067(4) 0.0084(4) 0.0076(4)
C12 0.0178(5) 0.0177(5) 0.0207(5) 0.0090(4) 0.0094(4) 0.0091(4)
C13 0.0160(5) 0.0211(5) 0.0194(5) 0.0090(4) 0.0080(4) 0.0092(4)
C14 0.0167(5) 0.0170(5) 0.0171(5) 0.0049(4) 0.0082(4) 0.0054(4)
C15 0.0221(5) 0.0158(5) 0.0248(5) 0.0082(4) 0.0116(4) 0.0092(4)
C16 0.0184(5) 0.0196(5) 0.0229(5) 0.0087(4) 0.0101(4) 0.0109(4)
C17 0.0188(5) 0.0199(5) 0.0224(5) 0.0062(4) 0.0089(4) 0.0051(4)
C18 0.0168(5) 0.0286(6) 0.0285(6) 0.0058(5) 0.0105(5) 0.0024(5)
C19 0.0227(5) 0.0241(6) 0.0248(6) 0.0031(5) 0.0073(5) 0.0143(5)
C20 0.0208(5) 0.0270(6) 0.0316(6) 0.0176(5) 0.0092(5) 0.0080(5)

loop_
_atom_type_symbol
_atom_type_description
_atom_type_scat_dispersion_real
_atom_type_scat_dispersion_imag
_atom_type_scat_source
C C 0.0033 0.0016 'International Tables Vol C Tables 4.2.6.8 and 6.1.1.4'
H H 0.0000 0.0000 'International Tables Vol C Tables 4.2.6.8 and 6.1.1.4'
O O 0.0106 0.0060 'International Tables Vol C Tables 4.2.6.8 and 6.1.1.4'
Si Si 0.0817 0.0704 'International Tables Vol C Tables 4.2.6.8 and 6.1.1.4'

loop_
_geom_angle_atom_site_label_1
_geom_angle_atom_site_label_2
_geom_angle_atom_site_label_3
_geom_angle
O1 Si1 C1 107.87(5)
O1 Si1 C9 107.46(5)
O1 Si1 C10 110.24(5)
C9 Si1 C1 110.35(5)
C9 Si1 C10 110.80(6)
C10 Si1 C1 110.05(5)
O1 Si2 C11 107.19(5)
O1 Si2 C19 107.60(5)
O1 Si2 C20 111.34(6)
C19 Si2 C11 109.06(5)
C19 Si2 C20 110.59(6)
C20 Si2 C11 110.94(5)
Si1 O1 Si2 148.52(6)
C7 O3 C8 116.81(9)
C17 O5 C18 115.70(10)
C2 C1 Si1 121.92(8)
C6 C1 Si1 120.53(8)
C6 C1 C2 117.53(10)
C1 C2 H2 119.2
C3 C2 C1 121.56(10)
C3 C2 H2 119.2
C2 C3 H3 120.1
C2 C3 C4 119.88(10)
C4 C3 H3 120.1
C3 C4 C7 119.34(10)
C5 C4 C3 119.58(10)
C5 C4 C7 121.08(10)
C4 C5 H5 120.0
C6 C5 C4 120.01(10)
C6 C5 H5 120.0
C1 C6 H6 119.3
C5 C6 C1 121.43(10)
C5 C6 H6 119.3
O2 C7 O3 123.97(10)
O2 C7 C4 124.75(11)
O3 C7 C4 111.28(9)
O3 C8 H8A 109.5
O3 C8 H8B 109.5
O3 C8 H8C 109.5
H8A C8 H8B 109.5
H8A C8 H8C 109.5
H8B C8 H8C 109.5
Si1 C9 H9A 109.5
Si1 C9 H9B 109.5
Si1 C9 H9C 109.5
H9A C9 H9B 109.5
H9A C9 H9C 109.5
H9B C9 H9C 109.5
Si1 C10 H10A 109.5
Si1 C10 H10B 109.5
Si1 C10 H10C 109.5
H10A C10 H10B 109.5
H10A C10 H10C 109.5
H10B C10 H10C 109.5
C12 C11 Si2 121.69(8)
C16 C11 Si2 120.75(8)
C16 C11 C12 117.44(10)
C11 C12 H12 119.2
C13 C12 C11 121.57(10)
C13 C12 H12 119.2
C12 C13 H13 120.1
C12 C13 C14 119.82(10)
C14 C13 H13 120.1
C13 C14 C15 119.63(10)
C13 C14 C17 121.76(10)
C15 C14 C17 118.51(10)
C14 C15 H15 119.9
C16 C15 C14 120.12(10)
C16 C15 H15 119.9
C11 C16 H16 119.3
C15 C16 C11 121.36(10)
C15 C16 H16 119.3
O4 C17 O5 123.62(11)
O4 C17 C14 124.09(11)
O5 C17 C14 112.28(10)
O5 C18 H18A 109.5
O5 C18 H18B 109.5
O5 C18 H18C 109.5
H18A C18 H18B 109.5
H18A C18 H18C 109.5
H18B C18 H18C 109.5
Si2 C19 H19A 109.5
Si2 C19 H19B 109.5
Si2 C19 H19C 109.5
H19A C19 H19B 109.5
H19A C19 H19C 109.5
H19B C19 H19C 109.5
Si2 C20 H20A 109.5
Si2 C20 H20B 109.5
Si2 C20 H20C 109.5
H20A C20 H20B 109.5
H20A C20 H20C 109.5
H20B C20 H20C 109.5

loop_
_geom_bond_atom_site_label_1
_geom_bond_atom_site_label_2
_geom_bond_distance
Si1 O1 1.6370(8)
Si1 C1 1.8799(11)
Si1 C9 1.8522(12)
Si1 C10 1.8584(12)
Si2 O1 1.6369(8)
Si2 C11 1.8809(11)
Si2 C19 1.8539(13)
Si2 C20 1.8585(13)
O2 C7 1.2096(14)
O3 C7 1.3420(14)
O3 C8 1.4473(14)
O4 C17 1.2047(15)
O5 C17 1.3430(15)
O5 C18 1.4515(14)
C1 C2 1.4058(15)
C1 C6 1.4034(15)
C2 H2 0.9300
C2 C3 1.3911(16)
C3 H3 0.9300
C3 C4 1.3977(15)
C4 C5 1.3965(15)
C4 C7 1.4946(15)
C5 H5 0.9300
C5 C6 1.3928(15)
C6 H6 0.9300
C8 H8A 0.9600
C8 H8B 0.9600
C8 H8C 0.9600
C9 H9A 0.9600
C9 H9B 0.9600
C9 H9C 0.9600
C10 H10A 0.9600
C10 H10B 0.9600
C10 H10C 0.9600
C11 C12 1.4052(15)
C11 C16 1.4048(15)
C12 H12 0.9300
C12 C13 1.3942(15)
C13 H13 0.9300
C13 C14 1.3946(16)
C14 C15 1.3949(16)
C14 C17 1.4920(16)
C15 H15 0.9300
C15 C16 1.3919(16)
C16 H16 0.9300
C18 H18A 0.9600
C18 H18B 0.9600
C18 H18C 0.9600
C19 H19A 0.9600
C19 H19B 0.9600
C19 H19C 0.9600
C20 H20A 0.9600
C20 H20B 0.9600
C20 H20C 0.9600
